data_4513380
loop_
_publ_author_name
'Chen, Di-Ming'
'Ma, Xiao-Zhou'
'Shi, Wei'
'Cheng, Peng'

_publ_section_title
;
 Solvent-Induced Topological Diversity of Two Zn(II) Metal--Organic
 Frameworks and High Sensitivity in Recyclable Detection of Nitrobenzene
;
_journal_issue 8
_journal_name_full 'Crystal Growth &amp; Design'
_journal_page_first 3999
_journal_paper_doi 10.1021/acs.cgd.5b00614
_journal_volume 15
_journal_year 2015
_chemical_formula_moiety 'C10 H5 N3 O4 Zn'
_chemical_formula_sum 'C10 H5 N3 O4 Zn'
_chemical_formula_weight 296.54
_chemical_name_systematic
;
 ? 
;
_space_group_crystal_system monoclinic
_space_group_IT_number 14
_space_group_name_Hall '-P 2ybc'
_space_group_name_H-M_alt 'P 1 21/c 1'
_symmetry_space_group_name_Hall '-P 2ybc'
_symmetry_space_group_name_H-M 'P 1 21/c 1'
_atom_sites_solution_hydrogens geom
_atom_sites_solution_primary direct
_atom_sites_solution_secondary difmap
_audit_creation_date 2014-11-05
_audit_creation_method
;
Olex2 1.2
(compiled 2014.09.19 svn.r3010 for OlexSys, GUI svn.r4874)
;
_cell_angle_alpha 90.00
_cell_angle_beta 109.791(3)
_cell_angle_gamma 90.00
_cell_formula_units_Z 4
_cell_length_a 10.9484(3)
_cell_length_b 12.1060(4)
_cell_length_c 14.7728(5)
_cell_measurement_reflns_used 4253
_cell_measurement_temperature 127.50(14)
_cell_measurement_theta_max 28.7480
_cell_measurement_theta_min 3.6610
_cell_volume 1842.35(11)
_computing_cell_refinement
;
CrysAlisPro, Agilent Technologies,
Version 1.171.36.28 (release 01-02-2013 CrysAlis171 .NET)
(compiled Feb  1 2013,16:14:44)
;
_computing_data_collection
;
CrysAlisPro, Agilent Technologies,
Version 1.171.36.28 (release 01-02-2013 CrysAlis171 .NET)
(compiled Feb  1 2013,16:14:44)
;
_computing_data_reduction
;
CrysAlisPro, Agilent Technologies,
Version 1.171.36.28 (release 01-02-2013 CrysAlis171 .NET)
(compiled Feb  1 2013,16:14:44)
;
_computing_molecular_graphics 'Olex2 (Dolomanov et al., 2009)'
_computing_publication_material 'Olex2 (Dolomanov et al., 2009)'
_computing_structure_refinement 'olex2.refine (Bourhis et al., 2013)'
_computing_structure_solution 'ShelXS (Sheldrick, 2008)'
_diffrn_ambient_temperature 127.50(14)
_diffrn_detector_area_resol_mean 16.2116
_diffrn_measured_fraction_theta_full 0.998
_diffrn_measured_fraction_theta_max 0.998
_diffrn_measurement_device_type 'SuperNova, Single source at offset, Eos'
_diffrn_measurement_method '\w scans'
_diffrn_orient_matrix_UB_11 0.0635551000
_diffrn_orient_matrix_UB_12 0.0157358000
_diffrn_orient_matrix_UB_13 0.0027234000
_diffrn_orient_matrix_UB_21 -0.0033718000
_diffrn_orient_matrix_UB_22 0.0463263000
_diffrn_orient_matrix_UB_23 0.0284371000
_diffrn_orient_matrix_UB_31 0.0263192000
_diffrn_orient_matrix_UB_32 -0.0321999000
_diffrn_orient_matrix_UB_33 0.0422866000
_diffrn_radiation_monochromator mirror
_diffrn_radiation_type MoK\a
_diffrn_radiation_wavelength 0.71073
_diffrn_reflns_av_R_equivalents 0.0439
_diffrn_reflns_av_unetI/netI 0.0582
_diffrn_reflns_limit_h_max 13
_diffrn_reflns_limit_h_min -12
_diffrn_reflns_limit_k_max 14
_diffrn_reflns_limit_k_min -14
_diffrn_reflns_limit_l_max 17
_diffrn_reflns_limit_l_min -16
_diffrn_reflns_number 6734
_diffrn_reflns_theta_full 25.00
_diffrn_reflns_theta_max 25.00
_diffrn_reflns_theta_min 2.93
_diffrn_source 'SuperNova (Mo) X-ray Source'
_exptl_absorpt_coefficient_mu 1.339
_exptl_absorpt_correction_T_max 1.00000
_exptl_absorpt_correction_T_min 0.86239
_exptl_absorpt_correction_type multi-scan
_exptl_absorpt_process_details
;
CrysAlisPro, Agilent Technologies,
Version 1.171.36.28 (release 01-02-2013 CrysAlis171 .NET)
(compiled Feb  1 2013,16:14:44)
Empirical absorption correction using spherical harmonics,
 implemented in SCALE3 ABSPACK scaling algorithm.
;
_exptl_crystal_colour colourless
_exptl_crystal_colour_primary colourless
_exptl_crystal_density_diffrn 1.069
_exptl_crystal_density_method 'not measured'
_exptl_crystal_description block
_exptl_crystal_F_000 592
_exptl_crystal_size_max 0.2
_exptl_crystal_size_mid 0.2
_exptl_crystal_size_min 0.2
_platon_squeeze_details
;
;
_refine_diff_density_max 0.637
_refine_diff_density_min -0.781
_refine_diff_density_rms 0.117
_refine_ls_extinction_method none
_refine_ls_goodness_of_fit_ref 1.149
_refine_ls_hydrogen_treatment constr
_refine_ls_matrix_type full
_refine_ls_number_parameters 163
_refine_ls_number_reflns 3222
_refine_ls_number_restraints 0
_refine_ls_restrained_S_all 1.149
_refine_ls_R_factor_all 0.0596
_refine_ls_R_factor_gt 0.0550
_refine_ls_shift/su_max 0.001
_refine_ls_shift/su_mean 0.000
_refine_ls_structure_factor_coef Fsqd
_refine_ls_weighting_details 'calc w=1/[\s^2^(Fo^2^)+(0.0435P)^2^+7.2044P] where P=(Fo^2^+2Fc^2^)/3'
_refine_ls_weighting_scheme calc
_refine_ls_wR_factor_gt 0.1400
_refine_ls_wR_factor_ref 0.1421
_reflns_number_gt 2867
_reflns_number_total 3222
_reflns_threshold_expression >2sigma(I)
_cod_data_source_file cg5b00614_si_002.cif
_cod_data_source_block 2
_cod_depositor_comments 'Adding full bibliography for 4513379--4513380.cif.'
_cod_original_cell_volume 1842.35(10)
_cod_database_code 4513380
_chemical_oxdiff_formula 'C Zn'
_reflns_odcompleteness_completeness 99.57
_reflns_odcompleteness_iscentric 1
_reflns_odcompleteness_theta 26.32
_olex2_refinement_description
;
1. Others
 Fixed Uiso: H5(0.019) H9(0.018) H3(0.027) H7(0.031) H12(0.037)
 Fixed X: H5(0.9708) H9(0.5796) H3(0.6349) H7(0.631) H12(0.5778)
 Fixed Y: H5(0.7364) H9(0.4333) H3(0.6151) H7(0.8468) H12(0.1106)
 Fixed Z: H5(0.7549) H9(0.3961) H3(0.5717) H7(0.7671) H12(0.3724)
;
_olex2_submission_special_instructions 'No special instructions were received'

loop_
_space_group_symop_id
_space_group_symop_operation_xyz
1 'x, y, z'
2 '-x, y+1/2, -z+1/2'
3 '-x, -y, -z'
4 'x, -y-1/2, z-1/2'

loop_
_atom_site_label
_atom_site_type_symbol
_atom_site_fract_x
_atom_site_fract_y
_atom_site_fract_z
_atom_site_U_iso_or_equiv
_atom_site_adp_type
_atom_site_occupancy
_atom_site_symmetry_multiplicity
_atom_site_calc_flag
_atom_site_refinement_flags_posn
Zn1 Zn 0.89074(4) 0.41847(4) 0.46849(3) 0.01171(18) Uani 1 1 d .
O3 O 0.8304(3) 0.5225(3) 0.5533(3) 0.0279(8) Uani 1 1 d .
O2 O 0.8257(3) 0.9621(3) 0.8655(3) 0.0335(9) Uani 1 1 d .
O4 O 1.0032(3) 0.3600(3) 0.3939(3) 0.0297(9) Uani 1 1 d .
N2 N 0.7275(3) 0.3263(3) 0.4253(3) 0.0179(8) Uani 1 1 d .
C1 C 0.8805(4) 0.7361(4) 0.7314(3) 0.0154(10) Uani 1 1 d .
H5 H 0.9708 0.7364 0.7549 0.019 Uiso 1 1 calc R
O1 O 0.9927(3) 0.8437(3) 0.9103(3) 0.0335(9) Uani 1 1 d .
C8 C 0.8840(5) 0.8758(5) 0.8581(3) 0.0246(11) Uani 1 1 d .
C7 C 0.8874(4) 0.6046(4) 0.6008(3) 0.0181(10) Uani 1 1 d .
N1 N 0.5266(4) 0.2725(3) 0.3705(3) 0.0210(9) Uani 1 1 d .
N3 N 0.7280(4) 0.2118(4) 0.4175(3) 0.0310(11) Uani 1 1 d .
C9 C 0.6061(4) 0.3602(4) 0.3973(3) 0.0153(9) Uani 1 1 d .
H9 H 0.5796 0.4333 0.3961 0.018 Uiso 1 1 calc R
C5 C 0.6794(4) 0.6627(4) 0.6214(3) 0.0228(11) Uani 1 1 d .
H3 H 0.6349 0.6151 0.5717 0.027 Uiso 1 1 calc R
C4 C 0.6136(4) 0.7282(4) 0.6648(4) 0.0212(10) Uani 1 1 d .
C3 C 0.6775(5) 0.8008(4) 0.7402(4) 0.0256(12) Uani 1 1 d .
H7 H 0.6310 0.8468 0.7671 0.031 Uiso 1 1 calc R
C2 C 0.8129(4) 0.8017(4) 0.7736(3) 0.0222(11) Uani 1 1 d .
C6 C 0.8145(4) 0.6688(4) 0.6531(3) 0.0217(10) Uani 1 1 d .
C10 C 0.6066(5) 0.1831(5) 0.3847(4) 0.0312(13) Uani 1 1 d .
H12 H 0.5778 0.1106 0.3724 0.037 Uiso 1 1 calc R

loop_
_atom_site_aniso_label
_atom_site_aniso_U_11
_atom_site_aniso_U_22
_atom_site_aniso_U_33
_atom_site_aniso_U_23
_atom_site_aniso_U_13
_atom_site_aniso_U_12
Zn1 0.0075(3) 0.0142(3) 0.0130(3) 0.00136(19) 0.0030(2) 0.00063(19)
O3 0.0255(18) 0.027(2) 0.036(2) -0.0170(16) 0.0165(16) -0.0077(16)
O2 0.0282(19) 0.034(2) 0.034(2) -0.0227(18) 0.0051(16) -0.0005(17)
O4 0.0173(17) 0.040(2) 0.036(2) -0.0198(17) 0.0147(15) -0.0059(16)
N2 0.0104(18) 0.020(2) 0.022(2) -0.0046(16) 0.0032(15) -0.0033(16)
C1 0.009(2) 0.029(3) 0.012(2) -0.0047(19) 0.0078(18) -0.0054(19)
O1 0.0182(18) 0.041(2) 0.032(2) -0.0178(18) -0.0029(15) -0.0041(17)
C8 0.019(2) 0.037(3) 0.021(3) -0.013(2) 0.010(2) -0.013(2)
C7 0.017(2) 0.022(3) 0.014(2) -0.0016(19) 0.0046(18) 0.004(2)
N1 0.0091(18) 0.026(2) 0.029(2) -0.0145(18) 0.0078(16) -0.0066(17)
N3 0.016(2) 0.024(2) 0.049(3) -0.010(2) 0.005(2) -0.0017(18)
C9 0.0071(19) 0.019(2) 0.019(2) -0.0088(18) 0.0031(17) -0.0023(18)
C5 0.015(2) 0.030(3) 0.024(3) -0.012(2) 0.0063(19) -0.005(2)
C4 0.008(2) 0.024(3) 0.030(3) -0.010(2) 0.0041(19) -0.0033(19)
C3 0.016(2) 0.033(3) 0.028(3) -0.017(2) 0.007(2) -0.003(2)
C2 0.014(2) 0.032(3) 0.019(2) -0.010(2) 0.0041(19) -0.007(2)
C6 0.016(2) 0.027(3) 0.025(3) -0.005(2) 0.011(2) 0.000(2)
C10 0.014(2) 0.025(3) 0.052(4) -0.013(3) 0.007(2) 0.001(2)

loop_
_atom_type_symbol
_atom_type_description
_atom_type_scat_dispersion_real
_atom_type_scat_dispersion_imag
_atom_type_scat_source
C C 0.0033 0.0016 'International Tables Vol C Tables 4.2.6.8 and 6.1.1.4'
H H 0.0000 0.0000 'International Tables Vol C Tables 4.2.6.8 and 6.1.1.4'
N N 0.0061 0.0033 'International Tables Vol C Tables 4.2.6.8 and 6.1.1.4'
O O 0.0106 0.0060 'International Tables Vol C Tables 4.2.6.8 and 6.1.1.4'
Zn Zn 0.2839 1.4301 'International Tables Vol C Tables 4.2.6.8 and 6.1.1.4'

loop_
_geom_angle_atom_site_label_1
_geom_angle_atom_site_label_2
_geom_angle_atom_site_label_3
_geom_angle
_geom_angle_site_symmetry_1
_geom_angle_site_symmetry_3
O3 Zn1 Zn1 78.04(10) . 3_766
O3 Zn1 O2 85.22(16) . 4_575
O2 Zn1 Zn1 78.79(11) 4_575 3_766
O4 Zn1 Zn1 80.31(10) . 3_766
O4 Zn1 O3 158.18(14) . .
O4 Zn1 O2 87.99(16) . 4_575
N2 Zn1 Zn1 172.20(11) . 3_766
N2 Zn1 O3 95.71(15) . .
N2 Zn1 O2 96.18(15) . 4_575
N2 Zn1 O4 105.64(15) . .
N2 Zn1 O1 104.92(16) . 2_746
O1 Zn1 Zn1 79.76(11) 2_746 3_766
O1 Zn1 O3 88.36(16) 2_746 .
O1 Zn1 O2 158.45(16) 2_746 4_575
O1 Zn1 O4 90.45(16) 2_746 .
C7 O3 Zn1 129.1(3) . .
C8 O2 Zn1 126.7(3) . 4_576
C7 O4 Zn1 126.1(3) 3_766 .
N3 N2 Zn1 123.3(3) . .
C9 N2 Zn1 128.2(3) . .
C9 N2 N3 108.4(4) . .
C2 C1 C6 120.4(4) . .
C8 O1 Zn1 126.4(3) . 2_756
O2 C8 C2 115.6(4) . .
O1 C8 O2 128.2(5) . .
O1 C8 C2 116.2(5) . .
O3 C7 C6 116.6(4) . .
O4 C7 O3 126.2(4) 3_766 .
O4 C7 C6 117.1(4) 3_766 .
C9 N1 C4 127.9(4) . 3_666
C9 N1 C10 105.2(4) . .
C10 N1 C4 126.9(4) . 3_666
C10 N3 N2 105.4(4) . .
N2 C9 N1 109.3(4) . .
C4 C5 C6 118.6(4) . .
C5 C4 N1 119.4(4) . 3_666
C5 C4 C3 122.3(4) . .
C3 C4 N1 118.3(4) . 3_666
C2 C3 C4 118.0(4) . .
C1 C2 C8 120.7(4) . .
C1 C2 C3 120.5(4) . .
C3 C2 C8 118.8(4) . .
C1 C6 C7 120.7(4) . .
C5 C6 C1 120.0(4) . .
C5 C6 C7 119.2(4) . .
N3 C10 N1 111.6(5) . .

loop_
_geom_bond_atom_site_label_1
_geom_bond_atom_site_label_2
_geom_bond_distance
_geom_bond_site_symmetry_2
Zn1 Zn1 2.9965(10) 3_766
Zn1 O3 2.038(3) .
Zn1 O2 2.044(3) 4_575
Zn1 O4 2.037(3) .
Zn1 N2 2.018(4) .
Zn1 O1 2.027(3) 2_746
O3 C7 1.254(6) .
O2 Zn1 2.044(3) 4_576
O2 C8 1.248(6) .
O4 C7 1.250(6) 3_766
N2 N3 1.392(6) .
N2 C9 1.316(6) .
C1 C2 1.371(6) .
C1 C6 1.399(6) .
O1 Zn1 2.027(3) 2_756
O1 C8 1.242(6) .
C8 C2 1.520(6) .
C7 O4 1.250(6) 3_766
C7 C6 1.501(6) .
N1 C9 1.345(6) .
N1 C4 1.444(5) 3_666
N1 C10 1.363(7) .
N3 C10 1.299(6) .
C5 C4 1.369(7) .
C5 C6 1.394(6) .
C4 N1 1.444(5) 3_666
C4 C3 1.405(7) .
C3 C2 1.395(6) .

loop_
_platon_squeeze_void_nr
_platon_squeeze_void_average_x
_platon_squeeze_void_average_y
_platon_squeeze_void_average_z
_platon_squeeze_void_volume
_platon_squeeze_void_count_electrons
_platon_squeeze_void_content
1 -0.004 0.086 0.374 1038 302 ' '
